data_4513976
loop_
_publ_author_name
'Zhou, Pengfei'
'Cai, Yunfei'
'Zhong, Xia'
'Luo, Weiwei'
'Kang, Tengfei'
'Li, Jun'
'Liu, Xiaohua'
'Lin, Lili'
'Feng, Xiaoming'

_publ_section_title
;
 Catalytic Asymmetric Intra- and Intermolecular Haloetherification of
 Enones: An Efficient Approach to (&#x2212;)-Centrolobine
;
_journal_issue 11
_journal_name_full 'ACS Catalysis'
_journal_page_first 7778
_journal_paper_doi 10.1021/acscatal.6b02048
_journal_volume 6
_journal_year 2016
_chemical_absolute_configuration rmad
_chemical_formula_moiety 'C20 H21 Br O2'
_chemical_formula_sum 'C20 H21 Br O2'
_chemical_formula_weight 373.28
_space_group_crystal_system monoclinic
_space_group_IT_number 4
_space_group_name_Hall 'P 2yb'
_space_group_name_H-M_alt 'P 1 21 1'
_symmetry_space_group_name_Hall 'P 2yb'
_symmetry_space_group_name_H-M 'P 1 21 1'
_atom_sites_solution_hydrogens geom
_atom_sites_solution_primary direct
_audit_creation_date 2015-07-06
_audit_creation_method
;
Olex2 1.2
(compiled 2015.01.26 svn.r3150 for OlexSys, GUI svn.r4998)
;
_cell_angle_alpha 90
_cell_angle_beta 91.410(7)
_cell_angle_gamma 90
_cell_formula_units_Z 2
_cell_length_a 5.4678(5)
_cell_length_b 8.6283(4)
_cell_length_c 18.6625(10)
_cell_measurement_reflns_used 2186
_cell_measurement_temperature 269.85(10)
_cell_measurement_theta_max 24.2750
_cell_measurement_theta_min 4.0260
_cell_volume 880.19(10)
_computing_cell_refinement
;
CrysAlisPro, Agilent Technologies,
Version 1.171.37.35 (release 13-08-2014 CrysAlis171 .NET)
(compiled Aug 13 2014,18:06:01)
;
_computing_data_collection
;
CrysAlisPro, Agilent Technologies,
Version 1.171.37.35 (release 13-08-2014 CrysAlis171 .NET)
(compiled Aug 13 2014,18:06:01)
;
_computing_data_reduction
;
CrysAlisPro, Agilent Technologies,
Version 1.171.37.35 (release 13-08-2014 CrysAlis171 .NET)
(compiled Aug 13 2014,18:06:01)
;
_computing_molecular_graphics 'Olex2 (Dolomanov et al., 2009)'
_computing_publication_material 'Olex2 (Dolomanov et al., 2009)'
_computing_structure_refinement 'ShelXL (Sheldrick, 2008)'
_computing_structure_solution 'ShelXT (Sheldrick, 2015)'
_diffrn_ambient_environment N~2~
_diffrn_ambient_temperature 269.85(10)
_diffrn_detector 'CCD plate'
_diffrn_detector_area_resol_mean 15.9595
_diffrn_detector_type EosS2
_diffrn_measured_fraction_theta_full 0.997
_diffrn_measured_fraction_theta_max 0.997
_diffrn_measurement_details
;
  1 omega  -12.00   90.00   1.0000    8.1400
omega____ theta____ kappa____ phi______ frames
    -       19.1862   77.0000  150.0000 102

  2 omega  -12.00   90.00   1.0000    8.1400
omega____ theta____ kappa____ phi______ frames
    -       19.1862   77.0000   60.0000 102

  3 omega  -12.00   90.00   1.0000    8.1400
omega____ theta____ kappa____ phi______ frames
    -       19.1862   77.0000  -60.0000 102

  4 omega  -12.00   90.00   1.0000    8.1400
omega____ theta____ kappa____ phi______ frames
    -       19.1862   77.0000   30.0000 102

  5 omega  -12.00   90.00   1.0000    8.1400
omega____ theta____ kappa____ phi______ frames
    -       19.1862   77.0000  -90.0000 102

  6 omega  -52.00   51.00   1.0000    8.1400
omega____ theta____ kappa____ phi______ frames
    -      -20.1237   77.0000 -120.0000 103

  7 omega  -28.00   49.00   1.0000    8.1400
omega____ theta____ kappa____ phi______ frames
    -      -20.1237   77.0000   60.0000 77
;
_diffrn_measurement_device 'four-circle diffractometer'
_diffrn_measurement_device_type 'New Gemini, Dual, Cu at zero, EosS2'
_diffrn_measurement_method '\w scans'
_diffrn_orient_matrix_UB_11 -0.0112856000
_diffrn_orient_matrix_UB_12 -0.0481499000
_diffrn_orient_matrix_UB_13 0.0305542000
_diffrn_orient_matrix_UB_21 0.0160771000
_diffrn_orient_matrix_UB_22 0.0654312000
_diffrn_orient_matrix_UB_23 0.0226221000
_diffrn_orient_matrix_UB_31 -0.1282863000
_diffrn_orient_matrix_UB_32 0.0123863000
_diffrn_orient_matrix_UB_33 -0.0007735000
_diffrn_radiation_monochromator graphite
_diffrn_radiation_probe x-ray
_diffrn_radiation_type MoK\a
_diffrn_radiation_wavelength 0.71073
_diffrn_reflns_av_R_equivalents 0.0445
_diffrn_reflns_av_unetI/netI 0.0491
_diffrn_reflns_Laue_measured_fraction_full 0.997
_diffrn_reflns_Laue_measured_fraction_max 0.997
_diffrn_reflns_limit_h_max 6
_diffrn_reflns_limit_h_min -6
_diffrn_reflns_limit_k_max 10
_diffrn_reflns_limit_k_min -10
_diffrn_reflns_limit_l_max 23
_diffrn_reflns_limit_l_min -23
_diffrn_reflns_number 10789
_diffrn_reflns_point_group_measured_fraction_full 0.998
_diffrn_reflns_point_group_measured_fraction_max 0.998
_diffrn_reflns_theta_full 26.000
_diffrn_reflns_theta_max 26.364
_diffrn_reflns_theta_min 3.728
_diffrn_source 'Enhance (Mo) X-ray Source'
_exptl_absorpt_coefficient_mu 2.342
_exptl_absorpt_correction_T_max 1.00000
_exptl_absorpt_correction_T_min 0.64080
_exptl_absorpt_correction_type multi-scan
_exptl_absorpt_process_details
;
CrysAlisPro, Agilent Technologies,
Version 1.171.37.35 (release 13-08-2014 CrysAlis171 .NET)
(compiled Aug 13 2014,18:06:01)
Empirical absorption correction using spherical harmonics,
 implemented in SCALE3 ABSPACK scaling algorithm.
;
_exptl_crystal_colour 'clear light colourless'
_exptl_crystal_colour_lustre clear
_exptl_crystal_colour_modifier light
_exptl_crystal_colour_primary colourless
_exptl_crystal_density_diffrn 1.408
_exptl_crystal_description
;
;
_exptl_crystal_F_000 384
_exptl_crystal_size_max 0.6
_exptl_crystal_size_mid 0.3
_exptl_crystal_size_min 0.1
_refine_diff_density_max 0.414
_refine_diff_density_min -0.318
_refine_diff_density_rms 0.042
_refine_ls_abs_structure_details
;
 Flack x determined using 836 quotients [(I+)-(I-)]/[(I+)+(I-)]
 (Parsons, Flack and Wagner, Acta Cryst. B69 (2013) 249-259).
;
_refine_ls_abs_structure_Flack -0.005(8)
_refine_ls_extinction_method none
_refine_ls_goodness_of_fit_ref 1.028
_refine_ls_hydrogen_treatment constr
_refine_ls_matrix_type full
_refine_ls_number_parameters 208
_refine_ls_number_reflns 3601
_refine_ls_number_restraints 1
_refine_ls_restrained_S_all 1.028
_refine_ls_R_factor_all 0.0749
_refine_ls_R_factor_gt 0.0464
_refine_ls_shift/su_max 0.000
_refine_ls_shift/su_mean 0.000
_refine_ls_structure_factor_coef Fsqd
_refine_ls_weighting_details 'w=1/[\s^2^(Fo^2^)+(0.0469P)^2^] where P=(Fo^2^+2Fc^2^)/3'
_refine_ls_weighting_scheme calc
_refine_ls_wR_factor_gt 0.0963
_refine_ls_wR_factor_ref 0.1100
_reflns_Friedel_coverage 0.873
_reflns_Friedel_fraction_full 0.999
_reflns_Friedel_fraction_max 0.999
_reflns_number_gt 2469
_reflns_number_total 3601
_reflns_threshold_expression 'I > 2\s(I)'
_cod_data_source_file cs6b02048_si_004.cif
_cod_data_source_block fxm-zpf-0706
_cod_depositor_comments 'Adding full bibliography for 4513975--4513977.cif.'
_cod_original_cell_volume 880.20(10)
_cod_database_code 4513976
_shelx_space_group_comment
;
The symmetry employed for this shelxl refinement is uniquely defined
by the following loop, which should always be used as a source of
symmetry information in preference to the above space-group names.
They are only intended as comments.
;
_reflns_odcompleteness_completeness 99.69
_reflns_odcompleteness_iscentric 1
_reflns_odcompleteness_theta 26.32
_olex2_refinement_description
;
1. Fixed Uiso
 At 1.2 times of:
  All C(H) groups, All C(H,H) groups
2.a Ternary CH refined with riding coordinates:
 C007(H007), C00G(H00J)
2.b Secondary CH2 refined with riding coordinates:
 C00D(H00D,H00E), C00E(H00F,H00G), C00F(H00H,H00I), C00I(H00L,H00M), C00J(H00N,
 H00O)
2.c Aromatic/amide H refined with riding coordinates:
 C008(H008), C00A(H00A), C00B(H00B), C00C(H00C), C00H(H00K), C00K(H00P),
 C00L(H00Q), C00M(H00R), C00N(H00S)
;
_shelx_shelxl_version_number 2014/7
_olex2_date_sample_data_collection 2015-07-06
_olex2_submission_special_instructions 'No special instructions were received'

loop_
_space_group_symop_operation_xyz
'x, y, z'
'-x, y+1/2, -z'

loop_
_atom_site_label
_atom_site_type_symbol
_atom_site_fract_x
_atom_site_fract_y
_atom_site_fract_z
_atom_site_U_iso_or_equiv
_atom_site_adp_type
_atom_site_occupancy
_atom_site_site_symmetry_order
_atom_site_calc_flag
_atom_site_refinement_flags_posn
Br01 Br 0.71010(15) 0.81657(9) 0.15545(4) 0.0969(3) Uani 1 1 d .
O002 O 0.6763(7) 0.3470(4) 0.18394(18) 0.0540(11) Uani 1 1 d .
O003 O 0.3096(6) 0.5877(7) 0.2356(2) 0.0851(16) Uani 1 1 d .
C004 C 0.7995(9) 0.6176(7) 0.5555(3) 0.0489(13) Uani 1 1 d .
C005 C 0.7240(9) 0.6180(7) 0.4778(3) 0.0470(12) Uani 1 1 d .
C006 C 0.5955(8) 0.6119(7) 0.3307(3) 0.0497(13) Uani 1 1 d .
C007 C 0.7181(9) 0.6099(7) 0.1978(3) 0.0515(14) Uani 1 1 d .
H007 H 0.8786 0.5924 0.2209 0.062 Uiso 1 1 calc R
C008 C 0.8692(10) 0.6883(7) 0.4271(3) 0.0610(16) Uani 1 1 d .
H008 H 1.0123 0.7384 0.4420 0.073 Uiso 1 1 calc R
C009 C 0.5216(9) 0.6046(7) 0.2544(3) 0.0540(15) Uani 1 1 d .
C00A C 0.4471(10) 0.5447(8) 0.3813(3) 0.0639(17) Uani 1 1 d .
H00A H 0.3011 0.4979 0.3666 0.077 Uiso 1 1 calc R
C00B C 0.8058(10) 0.6855(8) 0.3551(3) 0.0604(17) Uani 1 1 d .
H00B H 0.9063 0.7340 0.3224 0.073 Uiso 1 1 calc R
C00C C 0.9451(12) 0.6086(9) 0.6996(4) 0.078(2) Uani 1 1 d .
H00C H 0.9936 0.6055 0.7477 0.093 Uiso 1 1 calc R
C00D C 0.7160(14) 0.1935(8) 0.0522(4) 0.076(2) Uani 1 1 d .
H00D H 0.7045 0.1249 0.0110 0.092 Uiso 1 1 calc R
H00E H 0.8402 0.1519 0.0848 0.092 Uiso 1 1 calc R
C00E C 0.4882(12) 0.2388(8) 0.1671(4) 0.0705(18) Uani 1 1 d .
H00F H 0.3324 0.2829 0.1802 0.085 Uiso 1 1 calc R
H00G H 0.5146 0.1462 0.1957 0.085 Uiso 1 1 calc R
C00F C 0.7974(12) 0.3526(7) 0.0271(3) 0.070(2) Uani 1 1 d .
H00H H 0.6685 0.3950 -0.0037 0.084 Uiso 1 1 calc R
H00I H 0.9402 0.3389 -0.0021 0.084 Uiso 1 1 calc R
C00G C 0.6718(9) 0.4869(6) 0.1421(2) 0.0455(12) Uani 1 1 d .
H00J H 0.5092 0.5013 0.1199 0.055 Uiso 1 1 calc R
C00H C 0.5127(10) 0.5463(8) 0.4530(3) 0.0660(17) Uani 1 1 d .
H00K H 0.4120 0.4978 0.4856 0.079 Uiso 1 1 calc R
C00I C 0.4742(12) 0.1935(8) 0.0891(4) 0.078(2) Uani 1 1 d .
H00L H 0.4036 0.0906 0.0853 0.094 Uiso 1 1 calc R
H00M H 0.3644 0.2644 0.0640 0.094 Uiso 1 1 calc R
C00J C 0.8603(11) 0.4735(8) 0.0850(3) 0.0578(15) Uani 1 1 d .
H00N H 1.0164 0.4467 0.1075 0.069 Uiso 1 1 calc R
H00O H 0.8786 0.5738 0.0622 0.069 Uiso 1 1 calc R
C00K C 0.9829(11) 0.7114(8) 0.5824(3) 0.0690(18) Uani 1 1 d .
H00P H 1.0597 0.7794 0.5515 0.083 Uiso 1 1 calc R
C00L C 0.6875(13) 0.5177(9) 0.6038(3) 0.0748(18) Uani 1 1 d .
H00Q H 0.5614 0.4528 0.5881 0.090 Uiso 1 1 calc R
C00M C 1.0577(14) 0.7081(9) 0.6539(4) 0.081(2) Uani 1 1 d .
H00R H 1.1828 0.7728 0.6706 0.097 Uiso 1 1 calc R
C00N C 0.7648(14) 0.5153(10) 0.6754(3) 0.084(2) Uani 1 1 d .
H00S H 0.6903 0.4479 0.7070 0.100 Uiso 1 1 calc R

loop_
_atom_site_aniso_label
_atom_site_aniso_U_11
_atom_site_aniso_U_22
_atom_site_aniso_U_33
_atom_site_aniso_U_23
_atom_site_aniso_U_13
_atom_site_aniso_U_12
Br01 0.1474(8) 0.0489(4) 0.0946(5) -0.0015(5) 0.0073(4) -0.0008(5)
O002 0.063(2) 0.048(3) 0.0510(17) 0.0097(18) -0.0015(16) 0.0030(18)
O003 0.040(2) 0.140(5) 0.075(3) -0.024(3) -0.007(2) 0.014(3)
C004 0.046(3) 0.047(3) 0.054(3) -0.004(3) 0.006(2) 0.008(3)
C005 0.044(3) 0.048(3) 0.049(3) -0.007(2) 0.008(2) 0.002(2)
C006 0.034(2) 0.062(4) 0.053(3) -0.011(3) 0.005(2) 0.001(3)
C007 0.045(3) 0.060(4) 0.050(3) 0.001(3) 0.002(2) 0.003(3)
C008 0.050(3) 0.075(5) 0.058(3) -0.011(3) 0.006(3) -0.022(3)
C009 0.038(3) 0.064(4) 0.060(3) -0.013(3) -0.001(2) 0.007(3)
C00A 0.041(3) 0.088(5) 0.062(4) -0.007(4) 0.001(3) -0.013(3)
C00B 0.055(3) 0.074(5) 0.052(3) -0.001(3) 0.010(3) -0.019(3)
C00C 0.080(4) 0.093(6) 0.059(4) -0.001(4) -0.007(3) 0.015(4)
C00D 0.090(5) 0.061(5) 0.078(4) -0.021(4) 0.007(4) 0.007(4)
C00E 0.074(4) 0.052(4) 0.087(4) 0.005(4) 0.013(4) -0.005(3)
C00F 0.082(4) 0.070(6) 0.058(3) -0.002(3) 0.018(3) 0.016(3)
C00G 0.046(3) 0.043(3) 0.047(3) 0.005(2) -0.004(2) 0.010(2)
C00H 0.050(3) 0.083(5) 0.066(4) -0.002(3) 0.008(3) -0.021(3)
C00I 0.081(5) 0.059(4) 0.095(5) -0.017(4) -0.003(4) -0.008(3)
C00J 0.062(4) 0.067(4) 0.045(3) 0.006(3) 0.012(3) 0.004(3)
C00K 0.071(4) 0.078(5) 0.058(3) 0.002(3) -0.003(3) -0.017(4)
C00L 0.077(4) 0.082(5) 0.065(4) 0.003(4) 0.011(3) -0.012(4)
C00M 0.085(5) 0.092(6) 0.066(4) -0.008(4) -0.013(4) -0.011(4)
C00N 0.094(5) 0.098(6) 0.058(4) 0.008(4) 0.007(4) -0.007(5)

loop_
_atom_type_symbol
_atom_type_description
_atom_type_scat_dispersion_real
_atom_type_scat_dispersion_imag
_atom_type_scat_source
C C 0.0033 0.0016 'International Tables Vol C Tables 4.2.6.8 and 6.1.1.4'
H H 0.0000 0.0000 'International Tables Vol C Tables 4.2.6.8 and 6.1.1.4'
Br Br -0.2901 2.4595 'International Tables Vol C Tables 4.2.6.8 and 6.1.1.4'
O O 0.0106 0.0060 'International Tables Vol C Tables 4.2.6.8 and 6.1.1.4'

loop_
_geom_angle_atom_site_label_1
_geom_angle_atom_site_label_2
_geom_angle_atom_site_label_3
_geom_angle
C00E O002 C00G 115.4(4)
C00K C004 C005 122.2(5)
C00K C004 C00L 117.1(5)
C00L C004 C005 120.7(5)
C008 C005 C004 120.8(5)
C00H C005 C004 122.1(5)
C00H C005 C008 117.0(5)
C00A C006 C009 119.3(5)
C00B C006 C009 123.0(5)
C00B C006 C00A 117.7(5)
Br01 C007 H007 109.2
C009 C007 Br01 107.4(4)
C009 C007 H007 109.2
C00G C007 Br01 111.3(3)
C00G C007 H007 109.2
C00G C007 C009 110.4(4)
C005 C008 H008 119.3
C00B C008 C005 121.4(5)
C00B C008 H008 119.3
O003 C009 C006 121.5(5)
O003 C009 C007 119.3(5)
C006 C009 C007 119.2(4)
C006 C00A H00A 119.5
C00H C00A C006 120.9(5)
C00H C00A H00A 119.5
C006 C00B H00B 119.5
C008 C00B C006 121.1(5)
C008 C00B H00B 119.5
C00M C00C H00C 119.9
C00N C00C H00C 119.9
C00N C00C C00M 120.3(7)
H00D C00D H00E 107.6
C00F C00D H00D 108.7
C00F C00D H00E 108.7
C00I C00D H00D 108.7
C00I C00D H00E 108.7
C00I C00D C00F 114.1(6)
O002 C00E H00F 108.8
O002 C00E H00G 108.8
O002 C00E C00I 113.9(5)
H00F C00E H00G 107.7
C00I C00E H00F 108.8
C00I C00E H00G 108.8
C00D C00F H00H 108.0
C00D C00F H00I 108.0
C00D C00F C00J 117.4(5)
H00H C00F H00I 107.2
C00J C00F H00H 108.0
C00J C00F H00I 108.0
O002 C00G C007 102.6(4)
O002 C00G H00J 109.8
O002 C00G C00J 108.5(4)
C007 C00G H00J 109.8
C007 C00G C00J 116.0(5)
C00J C00G H00J 109.8
C005 C00H H00K 119.1
C00A C00H C005 121.8(5)
C00A C00H H00K 119.1
C00D C00I C00E 114.7(6)
C00D C00I H00L 108.6
C00D C00I H00M 108.6
C00E C00I H00L 108.6
C00E C00I H00M 108.6
H00L C00I H00M 107.6
C00F C00J H00N 108.8
C00F C00J H00O 108.8
C00G C00J C00F 113.9(5)
C00G C00J H00N 108.8
C00G C00J H00O 108.8
H00N C00J H00O 107.7
C004 C00K H00P 118.8
C004 C00K C00M 122.3(6)
C00M C00K H00P 118.8
C004 C00L H00Q 120.0
C00N C00L C004 120.0(7)
C00N C00L H00Q 120.0
C00C C00M C00K 119.1(7)
C00C C00M H00R 120.5
C00K C00M H00R 120.5
C00C C00N C00L 121.2(7)
C00C C00N H00S 119.4
C00L C00N H00S 119.4

loop_
_geom_bond_atom_site_label_1
_geom_bond_atom_site_label_2
_geom_bond_distance
Br01 C007 1.951(6)
O002 C00E 1.419(7)
O002 C00G 1.437(6)
O003 C009 1.211(6)
C004 C005 1.499(7)
C004 C00K 1.373(8)
C004 C00L 1.399(8)
C005 C008 1.390(8)
C005 C00H 1.381(7)
C006 C009 1.473(7)
C006 C00A 1.387(7)
C006 C00B 1.381(7)
C007 H007 0.9800
C007 C009 1.525(7)
C007 C00G 1.502(8)
C008 H008 0.9300
C008 C00B 1.379(8)
C00A H00A 0.9300
C00A C00H 1.376(8)
C00B H00B 0.9300
C00C H00C 0.9300
C00C C00M 1.368(10)
C00C C00N 1.342(10)
C00D H00D 0.9700
C00D H00E 0.9700
C00D C00F 1.521(9)
C00D C00I 1.506(9)
C00E H00F 0.9700
C00E H00G 0.9700
C00E C00I 1.508(10)
C00F H00H 0.9700
C00F H00I 0.9700
C00F C00J 1.534(9)
C00G H00J 0.9800
C00G C00J 1.506(7)
C00H H00K 0.9300
C00I H00L 0.9700
C00I H00M 0.9700
C00J H00N 0.9700
C00J H00O 0.9700
C00K H00P 0.9300
C00K C00M 1.388(9)
C00L H00Q 0.9300
C00L C00N 1.391(10)
C00M H00R 0.9300
C00N H00S 0.9300

loop_
_geom_torsion_atom_site_label_1
_geom_torsion_atom_site_label_2
_geom_torsion_atom_site_label_3
_geom_torsion_atom_site_label_4
_geom_torsion
Br01 C007 C009 O003 78.6(6)
Br01 C007 C009 C006 -104.6(5)
Br01 C007 C00G O002 -178.0(3)
Br01 C007 C00G C00J 64.0(5)
O002 C00E C00I C00D 31.7(8)
O002 C00G C00J C00F 68.5(6)
C004 C005 C008 C00B 178.0(6)
C004 C005 C00H C00A -178.7(6)
C004 C00K C00M C00C -0.2(11)
C004 C00L C00N C00C 0.6(11)
C005 C004 C00K C00M -178.2(6)
C005 C004 C00L C00N 178.0(6)
C005 C008 C00B C006 -0.3(10)
C006 C00A C00H C005 1.9(10)
C007 C00G C00J C00F -176.8(5)
C008 C005 C00H C00A -0.3(9)
C009 C006 C00A C00H 178.6(6)
C009 C006 C00B C008 -179.4(6)
C009 C007 C00G O002 -58.8(5)
C009 C007 C00G C00J -176.9(4)
C00A C006 C009 O003 23.7(9)
C00A C006 C009 C007 -153.1(6)
C00A C006 C00B C008 1.7(9)
C00B C006 C009 O003 -155.2(6)
C00B C006 C009 C007 28.1(9)
C00B C006 C00A C00H -2.5(10)
C00D C00F C00J C00G -47.8(8)
C00E O002 C00G C007 136.0(4)
C00E O002 C00G C00J -100.9(5)
C00F C00D C00I C00E -82.0(8)
C00G O002 C00E C00I 54.5(7)
C00G C007 C009 O003 -43.0(8)
C00G C007 C009 C006 133.9(5)
C00H C005 C008 C00B -0.5(9)
C00I C00D C00F C00J 66.4(9)
C00K C004 C005 C008 13.8(8)
C00K C004 C005 C00H -167.8(6)
C00K C004 C00L C00N -0.6(10)
C00L C004 C005 C008 -164.8(6)
C00L C004 C005 C00H 13.6(9)
C00L C004 C00K C00M 0.4(9)
C00M C00C C00N C00L -0.3(11)
C00N C00C C00M C00K 0.1(11)
